data_7043420
loop_
_publ_author_name
'Marti-Rujas, javier'
'Guo, Fang'
'Wang, Zhen'
'Zhang, Jinjing'
'Li, Hai Tao'
'Famulari, Antonino'

_publ_section_title
;
 Insights on the electron-donating and withdrawing effect of the
 functional groups on mechanochemical dehydrochlorination reactions
;
_journal_name_full 'Dalton Trans.'
_journal_paper_doi 10.1039/C7DT01710C
_journal_year 2017
_chemical_formula_sum 'C34 H30 Cl4 Cu F12 N2'
_chemical_formula_weight 899.94
_space_group_crystal_system monoclinic
_space_group_IT_number 15
_space_group_name_Hall '-C 2yc'
_space_group_name_H-M_alt 'C 1 2/c 1'
_symmetry_space_group_name_Hall '-C 2yc'
_symmetry_space_group_name_H-M 'C 1 2/c 1'
_atom_sites_solution_hydrogens difmap
_audit_creation_method SHELXL-2014/7
_audit_update_record
;
2017-06-10 deposited with the CCDC.
2017-06-23 downloaded from the CCDC.
;
_cell_angle_alpha 90
_cell_angle_beta 96.605(2)
_cell_angle_gamma 90
_cell_formula_units_Z 4
_cell_length_a 8.3630(4)
_cell_length_b 13.3324(6)
_cell_length_c 31.8280(16)
_cell_measurement_reflns_used 7468
_cell_measurement_temperature 298(2)
_cell_measurement_theta_max 65.79
_cell_measurement_theta_min 2.80
_cell_volume 3525.2(3)
_computing_cell_refinement 'Bruker XSCANS'
_computing_data_collection 'Bruker XSCANS'
_computing_molecular_graphics 'Bruker SHELXTL'
_computing_structure_refinement 'SHELXL-2014/7 (Sheldrick, 2014)'
_computing_structure_solution 'Bruker SHELXTL'
_diffrn_ambient_temperature 298(2)
_diffrn_measured_fraction_theta_full 0.977
_diffrn_measured_fraction_theta_max 0.977
_diffrn_measurement_device_type 'CCD ApexII Area detector'
_diffrn_radiation_type CuK\a
_diffrn_radiation_wavelength 1.54178
_diffrn_reflns_av_R_equivalents 0.0
_diffrn_reflns_av_unetI/netI 0.0326
_diffrn_reflns_Laue_measured_fraction_full 0.977
_diffrn_reflns_Laue_measured_fraction_max 0.977
_diffrn_reflns_number 3006
_diffrn_reflns_point_group_measured_fraction_full 0.977
_diffrn_reflns_point_group_measured_fraction_max 0.977
_diffrn_reflns_theta_full 66.009
_diffrn_reflns_theta_max 66.009
_diffrn_reflns_theta_min 2.795
_diffrn_source 'fine-cocus sealed tube'
_exptl_absorpt_coefficient_mu 4.519
_exptl_absorpt_correction_T_max 0.3231
_exptl_absorpt_correction_T_min 0.3125
_exptl_absorpt_correction_type refdelf
_exptl_crystal_colour yellow
_exptl_crystal_density_diffrn 1.696
_exptl_crystal_description block
_exptl_crystal_F_000 1812
_exptl_crystal_size_max 0.200
_exptl_crystal_size_mid 0.180
_exptl_crystal_size_min 0.080
_refine_diff_density_max 1.705
_refine_diff_density_min -1.093
_refine_diff_density_rms 0.086
_refine_ls_extinction_method none
_refine_ls_goodness_of_fit_ref 1.043
_refine_ls_hydrogen_treatment refall
_refine_ls_matrix_type full
_refine_ls_number_parameters 300
_refine_ls_number_reflns 3006
_refine_ls_number_restraints 0
_refine_ls_restrained_S_all 1.043
_refine_ls_R_factor_all 0.0514
_refine_ls_R_factor_gt 0.0499
_refine_ls_shift/su_max 0.002
_refine_ls_shift/su_mean 0.000
_refine_ls_structure_factor_coef Fsqd
_refine_ls_weighting_details 'w=1/[\s^2^(Fo^2^)+(0.0330P)^2^+26.0703P] where P=(Fo^2^+2Fc^2^)/3'
_refine_ls_weighting_scheme calc
_refine_ls_wR_factor_gt 0.1139
_refine_ls_wR_factor_ref 0.1149
_reflns_Friedel_coverage 0.000
_reflns_number_gt 2885
_reflns_number_total 3006
_reflns_threshold_expression 'I > 2\s(I)'
_cod_data_source_file c7dt01710c2.cif
_cod_data_source_block 2
_cod_database_code 7043420
_shelx_shelxl_version_number 2014/7
_shelx_space_group_comment
;
The symmetry employed for this shelxl refinement is uniquely defined
by the following loop, which should always be used as a source of
symmetry information in preference to the above space-group names.
They are only intended as comments.
;
_shelx_estimated_absorpt_t_min 0.465
_shelx_estimated_absorpt_t_max 0.714

loop_
_space_group_symop_operation_xyz
'x, y, z'
'-x, y, -z+1/2'
'x+1/2, y+1/2, z'
'-x+1/2, y+1/2, -z+1/2'
'-x, -y, -z'
'x, -y, z-1/2'
'-x+1/2, -y+1/2, -z'
'x+1/2, -y+1/2, z-1/2'

loop_
_atom_site_label
_atom_site_type_symbol
_atom_site_fract_x
_atom_site_fract_y
_atom_site_fract_z
_atom_site_U_iso_or_equiv
_atom_site_adp_type
_atom_site_occupancy
_atom_site_site_symmetry_order
_atom_site_calc_flag
_atom_site_refinement_flags_posn
_atom_site_refinement_flags_adp
_atom_site_refinement_flags_occupancy
Cu1 Cu 1.0000 0.46414(5) 0.2500 0.02109(19) Uani 1 2 d S T P
Cl1 Cl 1.07670(10) 0.57117(6) 0.30156(3) 0.0274(2) Uani 1 1 d . . .
Cl2 Cl 0.79544(9) 0.35033(6) 0.23787(3) 0.0233(2) Uani 1 1 d . . .
F1 F 0.3152(6) 1.0348(2) 0.02773(9) 0.0962(16) Uani 1 1 d . . .
F2 F 0.3296(5) 0.9160(2) -0.01357(8) 0.0778(12) Uani 1 1 d . . .
F3 F 0.3722(3) 0.16684(16) 0.10107(7) 0.0355(5) Uani 1 1 d . . .
F4 F 0.5882(3) 0.23334(18) 0.08348(8) 0.0412(6) Uani 1 1 d . . .
F5 F 0.3656(3) 0.25071(16) 0.04341(6) 0.0349(5) Uani 1 1 d . . .
C1 C 0.2888(5) 0.9406(3) 0.02372(12) 0.0350(9) Uani 1 1 d . . .
C2 C 0.3682(4) 0.8779(3) 0.05894(11) 0.0258(8) Uani 1 1 d . . .
C3 C 0.3721(5) 0.9108(3) 0.10026(12) 0.0286(8) Uani 1 1 d . . .
C4 C 0.4384(5) 0.8505(3) 0.13311(11) 0.0269(8) Uani 1 1 d . . .
C5 C 0.4979(4) 0.7558(3) 0.12499(10) 0.0216(7) Uani 1 1 d . . .
C6 C 0.5735(4) 0.6914(3) 0.16067(10) 0.0217(7) Uani 1 1 d . . .
N1 N 0.4601(3) 0.6682(2) 0.19332(8) 0.0188(6) Uani 1 1 d . . .
C8 C 0.5501(4) 0.6177(3) 0.23119(10) 0.0194(7) Uani 1 1 d . . .
C9 C 0.4961(4) 0.7247(3) 0.08331(11) 0.0240(7) Uani 1 1 d . . .
C10 C 0.4319(4) 0.7851(3) 0.05034(11) 0.0255(8) Uani 1 1 d . . .
F100 F 0.1309(4) 0.9235(4) 0.01734(14) 0.1075(17) Uani 1 1 d . . .
C12 C 0.3093(4) 0.6113(3) 0.17533(11) 0.0219(7) Uani 1 1 d . . .
C13 C 0.3417(4) 0.5158(3) 0.15229(10) 0.0209(7) Uani 1 1 d . . .
C14 C 0.3083(4) 0.5133(3) 0.10824(11) 0.0230(7) Uani 1 1 d . . .
C15 C 0.3355(4) 0.4267(3) 0.08586(11) 0.0229(7) Uani 1 1 d . . .
C16 C 0.3961(4) 0.3424(3) 0.10729(11) 0.0219(7) Uani 1 1 d . . .
C17 C 0.4295(4) 0.2492(3) 0.08358(11) 0.0241(7) Uani 1 1 d . . .
C18 C 0.4266(4) 0.3430(3) 0.15137(11) 0.0237(7) Uani 1 1 d . . .
C19 C 0.3977(4) 0.4287(3) 0.17337(11) 0.0239(7) Uani 1 1 d . . .
H2 H 0.341(5) 0.969(4) 0.1053(14) 0.034(12) Uiso 1 1 d . . .
H3 H 0.447(5) 0.872(3) 0.1579(14) 0.030(11) Uiso 1 1 d . . .
H4 H 0.662(5) 0.728(3) 0.1755(11) 0.017(9) Uiso 1 1 d . . .
H14 H 0.610(5) 0.626(3) 0.1510(13) 0.033(11) Uiso 1 1 d . . .
H11 H 0.426(5) 0.721(3) 0.2028(11) 0.016(9) Uiso 1 1 d . . .
H13 H 0.645(5) 0.650(3) 0.2380(11) 0.017(9) Uiso 1 1 d . . .
H12 H 0.576(5) 0.549(3) 0.2235(12) 0.022(10) Uiso 1 1 d . . .
H1 H 0.540(5) 0.660(3) 0.0773(13) 0.032(11) Uiso 1 1 d . . .
H15 H 0.432(5) 0.766(3) 0.0239(13) 0.024(10) Uiso 1 1 d . . .
H9 H 0.238(5) 0.595(3) 0.1984(14) 0.034(11) Uiso 1 1 d . . .
H10 H 0.245(4) 0.661(3) 0.1552(12) 0.017(9) Uiso 1 1 d . . .
H8 H 0.268(5) 0.572(3) 0.0929(12) 0.023(10) Uiso 1 1 d . . .
H7 H 0.308(5) 0.426(3) 0.0568(14) 0.027(10) Uiso 1 1 d . . .
H5 H 0.459(5) 0.282(3) 0.1653(13) 0.028(10) Uiso 1 1 d . . .
H6 H 0.407(5) 0.426(3) 0.2026(14) 0.028(10) Uiso 1 1 d . . .

loop_
_atom_site_aniso_label
_atom_site_aniso_U_11
_atom_site_aniso_U_22
_atom_site_aniso_U_33
_atom_site_aniso_U_23
_atom_site_aniso_U_13
_atom_site_aniso_U_12
Cu1 0.0233(4) 0.0201(4) 0.0197(4) 0.000 0.0021(3) 0.000
Cl1 0.0263(4) 0.0270(4) 0.0289(4) -0.0073(3) 0.0038(3) -0.0038(3)
Cl2 0.0210(4) 0.0246(4) 0.0247(4) -0.0021(3) 0.0045(3) -0.0011(3)
F1 0.212(5) 0.0223(14) 0.0382(16) 0.0032(12) -0.053(2) 0.000(2)
F2 0.149(3) 0.0611(19) 0.0189(13) 0.0042(12) -0.0103(16) 0.039(2)
F3 0.0564(15) 0.0189(11) 0.0321(12) 0.0007(9) 0.0096(10) -0.0046(10)
F4 0.0301(12) 0.0341(13) 0.0597(16) -0.0114(11) 0.0064(11) 0.0063(10)
F5 0.0555(14) 0.0266(11) 0.0213(11) -0.0029(9) -0.0004(10) 0.0077(10)
C1 0.043(2) 0.034(2) 0.027(2) 0.0079(16) -0.0023(17) 0.0004(18)
C2 0.0301(19) 0.0263(19) 0.0202(17) 0.0039(14) -0.0011(14) -0.0056(15)
C3 0.042(2) 0.0186(19) 0.0250(19) -0.0002(15) 0.0030(16) 0.0030(16)
C4 0.041(2) 0.0248(19) 0.0145(17) -0.0018(14) 0.0029(15) -0.0036(16)
C5 0.0211(16) 0.0246(18) 0.0186(16) 0.0021(14) -0.0003(13) -0.0016(14)
C6 0.0214(17) 0.0274(19) 0.0163(16) 0.0014(14) 0.0023(13) 0.0005(15)
N1 0.0215(14) 0.0202(15) 0.0145(13) -0.0009(11) 0.0013(11) 0.0008(12)
C8 0.0222(18) 0.0213(18) 0.0142(16) 0.0016(13) -0.0005(13) 0.0002(14)
C9 0.0262(18) 0.0250(19) 0.0212(17) -0.0018(14) 0.0043(14) 0.0004(15)
C10 0.032(2) 0.029(2) 0.0149(17) -0.0012(14) 0.0019(14) -0.0039(15)
F100 0.050(2) 0.148(4) 0.120(3) 0.094(3) -0.010(2) 0.012(2)
C12 0.0200(17) 0.0259(18) 0.0192(16) -0.0034(14) 0.0002(13) -0.0010(14)
C13 0.0203(16) 0.0236(18) 0.0189(16) -0.0009(13) 0.0022(13) -0.0024(13)
C14 0.0264(18) 0.0222(18) 0.0194(17) 0.0011(14) -0.0019(13) 0.0018(14)
C15 0.0290(18) 0.0236(18) 0.0151(16) 0.0020(13) -0.0014(14) 0.0006(14)
C16 0.0218(17) 0.0207(17) 0.0229(17) -0.0003(14) 0.0015(13) -0.0025(13)
C17 0.0265(18) 0.0226(18) 0.0226(17) 0.0026(14) 0.0010(14) -0.0014(14)
C18 0.0254(18) 0.0206(18) 0.0237(18) 0.0063(14) -0.0025(14) -0.0035(14)
C19 0.0283(19) 0.0261(18) 0.0167(17) 0.0022(14) 0.0001(14) -0.0051(15)

loop_
_atom_type_symbol
_atom_type_description
_atom_type_scat_dispersion_real
_atom_type_scat_dispersion_imag
_atom_type_scat_source
C C 0.0181 0.0091 'International Tables Vol C Tables 4.2.6.8 and 6.1.1.4'
H H 0.0000 0.0000 'International Tables Vol C Tables 4.2.6.8 and 6.1.1.4'
N N 0.0311 0.0180 'International Tables Vol C Tables 4.2.6.8 and 6.1.1.4'
F F 0.0727 0.0534 'International Tables Vol C Tables 4.2.6.8 and 6.1.1.4'
Cl Cl 0.3639 0.7018 'International Tables Vol C Tables 4.2.6.8 and 6.1.1.4'
Cu Cu -1.9646 0.5888 'International Tables Vol C Tables 4.2.6.8 and 6.1.1.4'

loop_
_geom_angle_atom_site_label_1
_geom_angle_atom_site_label_2
_geom_angle_atom_site_label_3
_geom_angle
_geom_angle_site_symmetry_1
_geom_angle_site_symmetry_3
Cl1 Cu1 Cl1 99.71(5) 2_755 .
Cl1 Cu1 Cl2 134.47(3) 2_755 2_755
Cl1 Cu1 Cl2 98.93(3) . 2_755
Cl1 Cu1 Cl2 98.93(3) 2_755 .
Cl1 Cu1 Cl2 134.47(3) . .
Cl2 Cu1 Cl2 96.83(5) 2_755 .
F1 C1 F2 106.0(4) . .
F1 C1 F100 109.9(4) . .
F2 C1 F100 100.1(4) . .
F1 C1 C2 114.8(3) . .
F2 C1 C2 113.6(4) . .
F100 C1 C2 111.5(3) . .
C3 C2 C10 120.2(3) . .
C3 C2 C1 119.8(4) . .
C10 C2 C1 120.0(3) . .
C4 C3 C2 119.9(4) . .
C3 C4 C5 120.5(3) . .
C9 C5 C4 118.9(3) . .
C9 C5 C6 120.5(3) . .
C4 C5 C6 120.4(3) . .
C5 C6 N1 113.0(3) . .
C8 N1 C6 110.2(3) . .
C8 N1 C12 113.2(3) . .
C6 N1 C12 113.5(3) . .
N1 C8 C8 110.9(3) . 2_655
C10 C9 C5 120.8(3) . .
C9 C10 C2 119.7(3) . .
C13 C12 N1 114.5(3) . .
C19 C13 C14 118.7(3) . .
C19 C13 C12 122.5(3) . .
C14 C13 C12 118.7(3) . .
C15 C14 C13 120.5(3) . .
C16 C15 C14 119.7(3) . .
C15 C16 C18 120.4(3) . .
C15 C16 C17 120.4(3) . .
C18 C16 C17 119.2(3) . .
F5 C17 F3 106.7(3) . .
F5 C17 F4 106.7(3) . .
F3 C17 F4 105.7(3) . .
F5 C17 C16 113.3(3) . .
F3 C17 C16 111.9(3) . .
F4 C17 C16 111.9(3) . .
C19 C18 C16 119.5(3) . .
C18 C19 C13 121.0(3) . .

loop_
_geom_bond_atom_site_label_1
_geom_bond_atom_site_label_2
_geom_bond_distance
_geom_bond_site_symmetry_2
Cu1 Cl1 2.2133(9) 2_755
Cu1 Cl1 2.2133(9) .
Cu1 Cl2 2.2860(9) 2_755
Cu1 Cl2 2.2860(9) .
F1 C1 1.279(5) .
F2 C1 1.314(5) .
F3 C17 1.344(4) .
F4 C17 1.344(4) .
F5 C17 1.328(4) .
C1 F100 1.333(6) .
C1 C2 1.492(5) .
C2 C3 1.383(5) .
C2 C10 1.387(5) .
C3 C4 1.383(5) .
C4 C5 1.392(5) .
C5 C9 1.389(5) .
C5 C6 1.504(5) .
C6 N1 1.517(4) .
N1 C8 1.505(4) .
N1 C12 1.526(4) .
C8 C8 1.538(6) 2_655
C9 C10 1.381(5) .
C12 C13 1.509(5) .
C13 C19 1.395(5) .
C13 C14 1.398(5) .
C14 C15 1.389(5) .
C15 C16 1.380(5) .
C16 C18 1.397(5) .
C16 C17 1.497(5) .
C18 C19 1.376(5) .
